data_2235352
loop_
_publ_author_name
'Chen, Yu-Feng'
'Chen, Jin-Yao'
'Hong, Ming-Huang'
'Lu, Jie'
'Ren, Guo-Bin'

_publ_section_title
;
 2-{[3-Methyl-4-(2,2,2-trifluoroethoxy)pyridin-2-yl]methylsulfanyl}-1<i>H</i>-benzimidazole
 monohydrate: a monoclinic polymorph
;
_journal_coeditor_code BH2435
_journal_issue 7
_journal_name_full 'Acta Crystallographica Section E'
_journal_page_first o2015
_journal_page_last o2016
_journal_paper_doi 10.1107/S1600536812022131
_journal_volume 68
_journal_year 2012
_chemical_formula_iupac 'C16 H14 F3 N3 O S, H2 O'
_chemical_formula_moiety 'C16 H14 F3 N3 O S, H2 O'
_chemical_formula_sum 'C16 H16 F3 N3 O2 S'
_chemical_formula_weight 371.39
_chemical_name_systematic
;
2-{[3-Methyl-4-(2,2,2-trifluoroethoxy)pyridin-2-yl]methylsulfanyl}-
1<i>H</i>-benzimidazole monohydrate
;
_space_group_IT_number 14
_symmetry_cell_setting monoclinic
_symmetry_space_group_name_Hall '-P 2ybc'
_symmetry_space_group_name_H-M 'P 1 21/c 1'
_atom_sites_solution_hydrogens geom
_atom_sites_solution_primary direct
_atom_sites_solution_secondary difmap
_audit_creation_method SHELXL-97
_cell_angle_alpha 90.00
_cell_angle_beta 93.64(3)
_cell_angle_gamma 90.00
_cell_formula_units_Z 4
_cell_length_a 7.3886(15)
_cell_length_b 25.497(5)
_cell_length_c 8.8579(18)
_cell_measurement_reflns_used 2713
_cell_measurement_temperature 296(2)
_cell_measurement_theta_max 67.02
_cell_measurement_theta_min 3.47
_cell_volume 1665.3(6)
_computing_cell_refinement 'SAINT (Bruker, 2009)'
_computing_data_collection 'APEX2 (Bruker, 2009)'
_computing_data_reduction 'SAINT (Bruker, 2009)'
_computing_molecular_graphics 'SHELXTL (Sheldrick, 2008)'
_computing_publication_material 'SHELXTL (Sheldrick, 2008)'
_computing_structure_refinement 'SHELXL97 (Sheldrick, 2008)'
_computing_structure_solution 'SHELXS97 (Sheldrick, 2008)'
_diffrn_ambient_temperature 296(2)
_diffrn_detector_area_resol_mean 0
_diffrn_measured_fraction_theta_full 0.948
_diffrn_measured_fraction_theta_max 0.948
_diffrn_measurement_device_type 'Bruker SMART APEXII'
_diffrn_measurement_method '\f and \w scans'
_diffrn_radiation_monochromator graphite
_diffrn_radiation_source 'fine-focus sealed tube'
_diffrn_radiation_type CuK\a
_diffrn_radiation_wavelength 1.54178
_diffrn_reflns_av_R_equivalents 0.0205
_diffrn_reflns_av_sigmaI/netI 0.0239
_diffrn_reflns_limit_h_max 8
_diffrn_reflns_limit_h_min -8
_diffrn_reflns_limit_k_max 29
_diffrn_reflns_limit_k_min -30
_diffrn_reflns_limit_l_max 10
_diffrn_reflns_limit_l_min -9
_diffrn_reflns_number 7679
_diffrn_reflns_theta_full 67.02
_diffrn_reflns_theta_max 67.02
_diffrn_reflns_theta_min 3.47
_diffrn_standards_decay_% 0
_diffrn_standards_interval_count 0
_diffrn_standards_interval_time 0
_diffrn_standards_number 0
_exptl_absorpt_coefficient_mu 2.171
_exptl_absorpt_correction_T_max 0.7366
_exptl_absorpt_correction_T_min 0.5917
_exptl_absorpt_correction_type multi-scan
_exptl_absorpt_process_details '(SADABS; Bruker, 2009)'
_exptl_crystal_colour colorless
_exptl_crystal_density_diffrn 1.481
_exptl_crystal_density_method 'not measured'
_exptl_crystal_description column
_exptl_crystal_F_000 768
_exptl_crystal_size_max 0.27
_exptl_crystal_size_mid 0.16
_exptl_crystal_size_min 0.15
_refine_diff_density_max 0.333
_refine_diff_density_min -0.541
_refine_ls_extinction_coef 0.0160(11)
_refine_ls_extinction_expression Fc^*^=kFc[1+0.001xFc^2^\l^3^/sin(2\q)]^-1/4^
_refine_ls_extinction_method 'SHELXL97 (Sheldrick, 2008)'
_refine_ls_goodness_of_fit_ref 1.152
_refine_ls_hydrogen_treatment constr
_refine_ls_matrix_type full
_refine_ls_number_constraints 0
_refine_ls_number_parameters 227
_refine_ls_number_reflns 2827
_refine_ls_number_restraints 0
_refine_ls_restrained_S_all 1.152
_refine_ls_R_factor_all 0.0527
_refine_ls_R_factor_gt 0.0494
_refine_ls_shift/su_max 0.001
_refine_ls_shift/su_mean 0.000
_refine_ls_structure_factor_coef Fsqd
_refine_ls_weighting_details 'calc w=1/[\s^2^(Fo^2^)+(0.0686P)^2^+1.4537P] where P=(Fo^2^+2Fc^2^)/3'
_refine_ls_weighting_scheme calc
_refine_ls_wR_factor_gt 0.1446
_refine_ls_wR_factor_ref 0.1516
_reflns_number_gt 2713
_reflns_number_total 2827
_reflns_threshold_expression I>2\s(I)
_cod_data_source_file bh2435.cif
_cod_data_source_block I
_cod_original_cell_volume 1665.4(6)
_cod_original_sg_symbol_H-M 'P 21/c'
_cod_database_code 2235352
_cod_database_fobs_code 2235352

loop_
_symmetry_equiv_pos_as_xyz
'x, y, z'
'-x, y+1/2, -z+1/2'
'-x, -y, -z'
'x, -y-1/2, z-1/2'

loop_
_atom_site_type_symbol
_atom_site_label
_atom_site_fract_x
_atom_site_fract_y
_atom_site_fract_z
_atom_site_U_iso_or_equiv
_atom_site_adp_type
_atom_site_calc_flag
_atom_site_refinement_flags
_atom_site_occupancy
_atom_site_symmetry_multiplicity
S S1 0.30666(8) 0.45480(3) 0.64708(8) 0.0437(3) Uani d . 1 1
O O1 0.8564(3) 0.60957(8) 0.9928(2) 0.0480(5) Uani d . 1 1
O O1' 0.1360(3) 0.58511(9) 0.5422(3) 0.0625(6) Uani d . 1 1
H H1'B 0.2211 0.5963 0.4904 0.094 Uiso d R 1 1
H H1'A 0.1850 0.5606 0.5956 0.094 Uiso d R 1 1
N N1 0.2125(3) 0.37523(8) 0.4607(3) 0.0403(5) Uani d . 1 1
H H1A 0.0998 0.3838 0.4597 0.048 Uiso calc R 1 1
N N2 0.5109(3) 0.37741(9) 0.5223(3) 0.0450(6) Uani d . 1 1
N N3 0.3764(3) 0.54450(10) 0.8138(3) 0.0485(6) Uani d . 1 1
F F1 1.1369(3) 0.62171(9) 1.1942(3) 0.0881(8) Uani d . 1 1
F F2 1.0471(3) 0.69647(9) 1.2672(3) 0.0814(7) Uani d . 1 1
F F3 1.1303(3) 0.68563(10) 1.0413(3) 0.0862(7) Uani d . 1 1
C C1 0.2856(3) 0.33433(10) 0.3837(3) 0.0394(6) Uani d . 1 1
C C2 0.2097(4) 0.29744(11) 0.2827(4) 0.0494(7) Uani d . 1 1
H H2B 0.0858 0.2967 0.2566 0.059 Uiso calc R 1 1
C C3 0.3268(5) 0.26218(12) 0.2231(4) 0.0567(8) Uani d . 1 1
H H3B 0.2811 0.2374 0.1539 0.068 Uiso calc R 1 1
C C4 0.5115(5) 0.26269(13) 0.2636(4) 0.0628(9) Uani d . 1 1
H H4A 0.5861 0.2379 0.2221 0.075 Uiso calc R 1 1
C C5 0.5867(4) 0.29905(13) 0.3639(4) 0.0593(8) Uani d . 1 1
H H5A 0.7104 0.2991 0.3910 0.071 Uiso calc R 1 1
C C6 0.4717(4) 0.33567(11) 0.4233(3) 0.0442(6) Uani d . 1 1
C C7 0.3531(3) 0.39957(10) 0.5389(3) 0.0389(6) Uani d . 1 1
C C8 0.5380(3) 0.47338(11) 0.7022(3) 0.0437(6) Uani d . 1 1
H H8A 0.5965 0.4457 0.7622 0.052 Uiso calc R 1 1
H H8B 0.6051 0.4784 0.6127 0.052 Uiso calc R 1 1
C C9 0.5390(3) 0.52327(10) 0.7926(3) 0.0394(6) Uani d . 1 1
C C10 0.3747(4) 0.58788(13) 0.8963(4) 0.0550(8) Uani d . 1 1
H H10A 0.2631 0.6034 0.9101 0.066 Uiso calc R 1 1
C C11 0.5275(4) 0.61143(12) 0.9630(4) 0.0504(7) Uani d . 1 1
H H11A 0.5192 0.6411 1.0233 0.060 Uiso calc R 1 1
C C12 0.6938(4) 0.58936(10) 0.9371(3) 0.0411(6) Uani d . 1 1
C C13 0.7032(3) 0.54422(10) 0.8491(3) 0.0391(6) Uani d . 1 1
C C14 0.8503(4) 0.65056(11) 1.1002(4) 0.0471(7) Uani d . 1 1
H H14A 0.7841 0.6394 1.1857 0.056 Uiso calc R 1 1
H H14B 0.7905 0.6811 1.0549 0.056 Uiso calc R 1 1
C C15 1.0414(4) 0.66317(12) 1.1500(4) 0.0550(8) Uani d . 1 1
C C16 0.8805(4) 0.51935(12) 0.8153(4) 0.0503(7) Uani d . 1 1
H H16A 0.9786 0.5392 0.8632 0.075 Uiso calc R 1 1
H H16B 0.8918 0.5189 0.7079 0.075 Uiso calc R 1 1
H H16C 0.8845 0.4841 0.8532 0.075 Uiso calc R 1 1

loop_
_atom_site_aniso_label
_atom_site_aniso_U_11
_atom_site_aniso_U_22
_atom_site_aniso_U_33
_atom_site_aniso_U_12
_atom_site_aniso_U_13
_atom_site_aniso_U_23
S1 0.0305(4) 0.0399(4) 0.0604(5) -0.0018(2) 0.0018(3) -0.0058(3)
O1 0.0399(10) 0.0434(11) 0.0605(13) -0.0046(8) 0.0004(9) -0.0123(9)
O1' 0.0317(10) 0.0713(15) 0.0844(16) 0.0044(10) 0.0033(10) 0.0137(12)
N1 0.0268(10) 0.0389(12) 0.0549(14) -0.0020(9) -0.0001(9) 0.0003(10)
N2 0.0311(11) 0.0432(13) 0.0604(15) 0.0009(9) 0.0002(10) -0.0017(11)
N3 0.0340(12) 0.0533(15) 0.0583(15) 0.0010(10) 0.0034(11) -0.0086(11)
F1 0.0793(15) 0.0701(14) 0.1096(18) 0.0313(11) -0.0360(13) -0.0204(12)
F2 0.0623(12) 0.0790(14) 0.1000(17) 0.0072(10) -0.0181(11) -0.0482(13)
F3 0.0635(13) 0.0855(16) 0.1106(18) -0.0273(12) 0.0131(12) -0.0078(14)
C1 0.0371(14) 0.0354(13) 0.0455(14) -0.0030(10) 0.0013(11) 0.0058(11)
C2 0.0482(16) 0.0424(15) 0.0570(18) -0.0087(12) -0.0022(13) 0.0007(13)
C3 0.069(2) 0.0429(16) 0.0582(19) -0.0049(15) 0.0002(15) -0.0058(14)
C4 0.067(2) 0.0494(18) 0.073(2) 0.0103(16) 0.0083(17) -0.0107(16)
C5 0.0447(17) 0.0555(19) 0.078(2) 0.0098(14) 0.0025(15) -0.0061(16)
C6 0.0374(14) 0.0377(14) 0.0577(17) 0.0010(11) 0.0036(12) 0.0029(12)
C7 0.0302(12) 0.0360(13) 0.0504(15) -0.0030(10) 0.0008(11) 0.0059(11)
C8 0.0298(13) 0.0415(14) 0.0595(17) -0.0010(11) -0.0004(11) -0.0026(12)
C9 0.0342(13) 0.0369(13) 0.0471(15) -0.0007(10) 0.0034(11) 0.0036(11)
C10 0.0366(15) 0.0595(19) 0.069(2) 0.0064(13) 0.0065(14) -0.0149(15)
C11 0.0450(16) 0.0470(16) 0.0594(18) 0.0022(13) 0.0052(13) -0.0100(13)
C12 0.0380(14) 0.0381(14) 0.0468(15) -0.0045(11) 0.0007(11) 0.0026(11)
C13 0.0347(14) 0.0347(14) 0.0481(16) -0.0005(10) 0.0029(11) 0.0046(10)
C14 0.0461(16) 0.0379(14) 0.0569(17) -0.0021(12) 0.0008(13) -0.0065(12)
C15 0.0499(17) 0.0446(16) 0.069(2) 0.0029(13) -0.0052(15) -0.0146(14)
C16 0.0331(14) 0.0481(16) 0.069(2) -0.0004(12) -0.0021(13) -0.0076(14)

loop_
_atom_type_symbol
_atom_type_description
_atom_type_scat_dispersion_real
_atom_type_scat_dispersion_imag
_atom_type_scat_source
C C 0.0181 0.0091 'International Tables Vol C Tables 4.2.6.8 and 6.1.1.4'
H H 0.0000 0.0000 'International Tables Vol C Tables 4.2.6.8 and 6.1.1.4'
N N 0.0311 0.0180 'International Tables Vol C Tables 4.2.6.8 and 6.1.1.4'
O O 0.0492 0.0322 'International Tables Vol C Tables 4.2.6.8 and 6.1.1.4'
F F 0.0727 0.0534 'International Tables Vol C Tables 4.2.6.8 and 6.1.1.4'
S S 0.3331 0.5567 'International Tables Vol C Tables 4.2.6.8 and 6.1.1.4'

loop_
_geom_angle_atom_site_label_1
_geom_angle_atom_site_label_2
_geom_angle_atom_site_label_3
_geom_angle
C7 S1 C8 98.25(13)
C12 O1 C14 117.0(2)
H1'B O1' H1'A 104.1
C7 N1 C1 106.6(2)
C7 N1 H1A 126.7
C1 N1 H1A 126.7
C7 N2 C6 104.4(2)
C10 N3 C9 117.0(3)
N1 C1 C2 132.6(3)
N1 C1 C6 105.6(2)
C2 C1 C6 121.9(3)
C3 C2 C1 116.8(3)
C3 C2 H2B 121.6
C1 C2 H2B 121.6
C2 C3 C4 121.8(3)
C2 C3 H3B 119.1
C4 C3 H3B 119.1
C5 C4 C3 121.5(3)
C5 C4 H4A 119.2
C3 C4 H4A 119.2
C4 C5 C6 117.8(3)
C4 C5 H5A 121.1
C6 C5 H5A 121.1
C5 C6 N2 130.0(3)
C5 C6 C1 120.3(3)
N2 C6 C1 109.7(2)
N2 C7 N1 113.7(2)
N2 C7 S1 127.9(2)
N1 C7 S1 118.38(19)
C9 C8 S1 109.75(18)
C9 C8 H8A 109.7
S1 C8 H8A 109.7
C9 C8 H8B 109.7
S1 C8 H8B 109.7
H8A C8 H8B 108.2
N3 C9 C13 124.3(3)
N3 C9 C8 116.2(2)
C13 C9 C8 119.5(2)
N3 C10 C11 124.3(3)
N3 C10 H10A 117.9
C11 C10 H10A 117.9
C10 C11 C12 117.6(3)
C10 C11 H11A 121.2
C12 C11 H11A 121.2
O1 C12 C11 123.7(3)
O1 C12 C13 116.0(2)
C11 C12 C13 120.3(3)
C9 C13 C12 116.4(2)
C9 C13 C16 121.2(2)
C12 C13 C16 122.3(2)
O1 C14 C15 106.8(2)
O1 C14 H14A 110.4
C15 C14 H14A 110.4
O1 C14 H14B 110.4
C15 C14 H14B 110.4
H14A C14 H14B 108.6
F1 C15 F3 106.3(3)
F1 C15 F2 106.8(3)
F3 C15 F2 107.2(3)
F1 C15 C14 113.3(3)
F3 C15 C14 112.4(3)
F2 C15 C14 110.5(3)
C13 C16 H16A 109.5
C13 C16 H16B 109.5
H16A C16 H16B 109.5
C13 C16 H16C 109.5
H16A C16 H16C 109.5
H16B C16 H16C 109.5

loop_
_geom_bond_atom_site_label_1
_geom_bond_atom_site_label_2
_geom_bond_distance
S1 C7 1.750(3)
S1 C8 1.811(3)
O1 C12 1.370(3)
O1 C14 1.416(3)
O1' H1'B 0.8499
O1' H1'A 0.8497
N1 C7 1.361(3)
N1 C1 1.375(4)
N1 H1A 0.8600
N2 C7 1.312(3)
N2 C6 1.397(4)
N3 C10 1.326(4)
N3 C9 1.342(4)
F1 C15 1.317(4)
F2 C15 1.340(4)
F3 C15 1.329(4)
C1 C2 1.392(4)
C1 C6 1.398(4)
C2 C3 1.376(5)
C2 H2B 0.9300
C3 C4 1.389(5)
C3 H3B 0.9300
C4 C5 1.376(5)
C4 H4A 0.9300
C5 C6 1.388(4)
C5 H5A 0.9300
C8 C9 1.503(4)
C8 H8A 0.9700
C8 H8B 0.9700
C9 C13 1.390(4)
C10 C11 1.378(4)
C10 H10A 0.9300
C11 C12 1.383(4)
C11 H11A 0.9300
C12 C13 1.394(4)
C13 C16 1.502(4)
C14 C15 1.488(4)
C14 H14A 0.9700
C14 H14B 0.9700
C16 H16A 0.9600
C16 H16B 0.9600
C16 H16C 0.9600

loop_
_geom_hbond_atom_site_label_D
_geom_hbond_atom_site_label_H
_geom_hbond_atom_site_label_A
_geom_hbond_site_symmetry_A
_geom_hbond_distance_DH
_geom_hbond_distance_HA
_geom_hbond_distance_DA
_geom_hbond_angle_DHA
_geom_hbond_publ_flag
O1' H1'B N2 3_666 0.85 2.10 2.869(3) 150.1 yes
N1 H1A O1' 3_566 0.86 1.91 2.765(3) 170.2 yes
O1' H1'A N3 . 0.85 2.36 3.077(4) 142.8 yes
O1' H1'A S1 . 0.85 2.87 3.653(2) 153.7 no

loop_
_geom_torsion_atom_site_label_1
_geom_torsion_atom_site_label_2
_geom_torsion_atom_site_label_3
_geom_torsion_atom_site_label_4
_geom_torsion
C7 N1 C1 C2 -177.4(3)
C7 N1 C1 C6 1.2(3)
N1 C1 C2 C3 178.3(3)
C6 C1 C2 C3 0.0(4)
C1 C2 C3 C4 1.1(5)
C2 C3 C4 C5 -0.9(6)
C3 C4 C5 C6 -0.3(5)
C4 C5 C6 N2 -177.8(3)
C4 C5 C6 C1 1.3(5)
C7 N2 C6 C5 179.0(3)
C7 N2 C6 C1 -0.3(3)
N1 C1 C6 C5 -179.9(3)
C2 C1 C6 C5 -1.2(4)
N1 C1 C6 N2 -0.6(3)
C2 C1 C6 N2 178.1(3)
C6 N2 C7 N1 1.1(3)
C6 N2 C7 S1 -179.2(2)
C1 N1 C7 N2 -1.5(3)
C1 N1 C7 S1 178.72(18)
C8 S1 C7 N2 6.6(3)
C8 S1 C7 N1 -173.7(2)
C7 S1 C8 C9 176.9(2)
C10 N3 C9 C13 -1.1(4)
C10 N3 C9 C8 178.5(3)
S1 C8 C9 N3 -0.8(3)
S1 C8 C9 C13 178.8(2)
C9 N3 C10 C11 -1.3(5)
N3 C10 C11 C12 2.6(5)
C14 O1 C12 C11 9.6(4)
C14 O1 C12 C13 -170.9(2)
C10 C11 C12 O1 178.1(3)
C10 C11 C12 C13 -1.4(4)
N3 C9 C13 C12 2.1(4)
C8 C9 C13 C12 -177.5(2)
N3 C9 C13 C16 -177.5(3)
C8 C9 C13 C16 3.0(4)
O1 C12 C13 C9 179.7(2)
C11 C12 C13 C9 -0.7(4)
O1 C12 C13 C16 -0.7(4)
C11 C12 C13 C16 178.8(3)
C12 O1 C14 C15 176.4(2)
O1 C14 C15 F1 -51.6(4)
O1 C14 C15 F3 69.0(3)
O1 C14 C15 F2 -171.3(3)

loop_
_cod_related_entry_id
_cod_related_entry_database
_cod_related_entry_code
1 ChemSpider 13782730
